data_4312112
loop_
_publ_author_name
'Sarah H. Oakley'
'Martyn P. Coles'
'Peter B. Hitchcock'

_publ_section_title
;
 Multiple Coordination Geometries Supported by Methylene-Linked Guanidines
;
_journal_name_full 'Inorganic Chemistry'
_journal_page_first 7564
_journal_page_last 7566
_journal_paper_doi 10.1021/ic0495416
_journal_volume 43
_journal_year 2004
_chemical_absolute_configuration ad
_chemical_compound_source 'synthesis as described'
_chemical_formula_moiety 'C14 H26 Cl2 Fe1 N6'
_chemical_formula_sum 'C14 H26 Cl2 Fe N6'
_chemical_formula_weight 405.16
_chemical_name_systematic
;
 ?
;
_space_group_IT_number 43
_symmetry_cell_setting orthorhombic
_symmetry_Int_Tables_number 43
_symmetry_space_group_name_Hall 'F 2 -2d'
_symmetry_space_group_name_H-M 'F d d 2'
_atom_sites_solution_hydrogens geom
_atom_sites_solution_primary direct
_atom_sites_solution_secondary difmap
_audit_conform_dict_location ftp://ftp.iucr.org/pub/cif_core.dic
_audit_conform_dict_name cif_core.dic
_audit_conform_dict_version 2.2
_audit_creation_date 2003-07-25T09:56:32-00:00
_audit_creation_method 'WinGX routine CIF_UPDATE'
_cell_angle_alpha 90
_cell_angle_beta 90
_cell_angle_gamma 90
_cell_formula_units_Z 8
_cell_length_a 31.7631(7)
_cell_length_b 16.6091(4)
_cell_length_c 6.85740(10)
_cell_measurement_reflns_used 10350
_cell_measurement_temperature 173(2)
_cell_measurement_theta_max 27.485
_cell_measurement_theta_min 3.705
_cell_measurement_wavelength 0.71073
_cell_volume 3617.67(13)
_computing_cell_refinement 'HKL Scalepack (Otwinowski & Minor 1997)'
_computing_data_collection 'Collect (Nonius BV, 1997-2000)'
_computing_data_reduction 'HKL Denzo and Scalepack (Otwinowski & Minor 1997)'
_computing_molecular_graphics 'Ortep-3 for Windows (Farrugia, 1997)'
_computing_publication_material 'WinGX publication routines (Farrugia, 1999)'
_computing_structure_refinement 'SHELXL-97 (Sheldrick, 1997)'
_computing_structure_solution 'SHELXS-97 (Sheldrick, 1997)'
_diffrn_ambient_temperature 173(2)
_diffrn_detector 'CCD plate'
_diffrn_measured_fraction_theta_full 0.992
_diffrn_measured_fraction_theta_max 0.992
_diffrn_measurement_device '95mm CCD camera on \k-goniostat'
_diffrn_measurement_device_type KappaCCD
_diffrn_measurement_method 'CCD rotation images, thick slices'
_diffrn_orient_matrix_type 'by Nonius Collect from scalepack cell'
_diffrn_orient_matrix_UB_11 0.125202E-1
_diffrn_orient_matrix_UB_12 0.571245E-1
_diffrn_orient_matrix_UB_13 0.95718E-2
_diffrn_orient_matrix_UB_21 -0.123244
_diffrn_orient_matrix_UB_22 0.139054E-1
_diffrn_orient_matrix_UB_23 -0.151776E-1
_diffrn_orient_matrix_UB_31 -0.769411E-1
_diffrn_orient_matrix_UB_32 -0.129781E-1
_diffrn_orient_matrix_UB_33 0.25869E-1
_diffrn_radiation_monochromator graphite
_diffrn_radiation_probe x-ray
_diffrn_radiation_type MoK\a
_diffrn_radiation_wavelength 0.71073
_diffrn_reflns_av_R_equivalents 0.0374
_diffrn_reflns_av_unetI/netI 0.0229
_diffrn_reflns_limit_h_max 40
_diffrn_reflns_limit_h_min -38
_diffrn_reflns_limit_k_max 21
_diffrn_reflns_limit_k_min -21
_diffrn_reflns_limit_l_max 8
_diffrn_reflns_limit_l_min -6
_diffrn_reflns_number 10864
_diffrn_reflns_theta_full 27.48
_diffrn_reflns_theta_max 27.48
_diffrn_reflns_theta_min 4.54
_diffrn_source 'Enraf Nonius FR590'
_exptl_absorpt_coefficient_mu 1.137
_exptl_absorpt_correction_T_max 0.7399
_exptl_absorpt_correction_T_min 0.6558
_exptl_absorpt_correction_type multi-scan
_exptl_absorpt_process_details
;
        [c.f. r.h. blessing, acta cryst. (1995), a51, 33-38]
;
_exptl_crystal_colour colourless
_exptl_crystal_density_diffrn 1.488
_exptl_crystal_density_method 'not measured'
_exptl_crystal_description prism
_exptl_crystal_F_000 1696
_exptl_crystal_size_max 0.3
_exptl_crystal_size_mid 0.3
_exptl_crystal_size_min 0.3
_refine_diff_density_max 0.173
_refine_diff_density_min -0.177
_refine_diff_density_rms 0.035
_refine_ls_abs_structure_details 'Flack H D (1983), Acta Cryst. A39, 876-881'
_refine_ls_abs_structure_Flack 0.005(14)
_refine_ls_extinction_method none
_refine_ls_goodness_of_fit_ref 1.048
_refine_ls_hydrogen_treatment mixed
_refine_ls_matrix_type full
_refine_ls_number_parameters 138
_refine_ls_number_reflns 1902
_refine_ls_number_restraints 1
_refine_ls_restrained_S_all 1.048
_refine_ls_R_factor_all 0.0218
_refine_ls_R_factor_gt 0.0204
_refine_ls_shift/su_max 0.001
_refine_ls_shift/su_mean 0
_refine_ls_structure_factor_coef Fsqd
_refine_ls_weighting_details 'calc w=1/[\s^2^(Fo^2^)+(0.0239P)^2^+3.4108P] where P=(Fo^2^+2Fc^2^)/3'
_refine_ls_weighting_scheme calc
_refine_ls_wR_factor_gt 0.0492
_refine_ls_wR_factor_ref 0.0498
_reflns_number_gt 1839
_reflns_number_total 1902
_reflns_threshold_expression >2sigma(I)
_cod_data_source_file ic0495416si20041014_042851_3.cif
_cod_data_source_block (4)-jul3203
_cod_original_formula_sum 'C14 H26 Cl2 Fe1 N6'
_cod_database_code 4312112

loop_
_symmetry_equiv_pos_as_xyz
'x, y, z'
'-x, -y, z'
'-x+1/4, y+1/4, z+1/4'
'x+3/4, -y+3/4, z+1/4'
'x, y+1/2, z+1/2'
'-x, -y+1/2, z+1/2'
'-x+1/4, y+3/4, z+3/4'
'x+3/4, -y+5/4, z+3/4'
'x+1/2, y, z+1/2'
'-x+1/2, -y, z+1/2'
'-x+3/4, y+1/4, z+3/4'
'x+5/4, -y+3/4, z+3/4'
'x+1/2, y+1/2, z'
'-x+1/2, -y+1/2, z'
'-x+3/4, y+3/4, z+1/4'
'x+5/4, -y+5/4, z+1/4'

loop_
_atom_site_label
_atom_site_type_symbol
_atom_site_fract_x
_atom_site_fract_y
_atom_site_fract_z
_atom_site_U_iso_or_equiv
_atom_site_adp_type
_atom_site_occupancy
_atom_site_symmetry_multiplicity
_atom_site_calc_flag
_atom_site_refinement_flags
_atom_site_disorder_assembly
_atom_site_disorder_group
Fe Fe 0.75 0.25 0.49999(4) 0.02260(9) Uani 1 2 d S . .
Cl Cl 0.696295(12) 0.30284(3) 0.30999(7) 0.03315(11) Uani 1 1 d . . .
N1 N 0.72799(4) 0.16035(9) 0.6758(2) 0.0288(3) Uani 1 1 d . . .
C1 C 0.69583(5) 0.11219(10) 0.6390(3) 0.0264(3) Uani 1 1 d . A .
N3 N 0.68337(5) 0.05218(8) 0.7591(3) 0.0319(3) Uani 1 1 d . . .
H2N H 0.6784(8) 0.1615(17) 0.417(4) 0.056(8) Uiso 1 1 d . . .
N2 N 0.67655(11) 0.1184(2) 0.4635(5) 0.0310(7) Uani 0.715(4) 1 d P A 1
C2 C 0.64021(10) 0.0704(2) 0.4120(5) 0.0464(9) Uani 0.715(4) 1 d P A 1
H2A H 0.6494 0.0232 0.3347 0.056 Uiso 0.715(4) 1 calc PR A 1
H2B H 0.6209 0.1028 0.33 0.056 Uiso 0.715(4) 1 calc PR A 1
C3 C 0.61708(8) 0.04192(19) 0.5919(5) 0.0450(9) Uani 0.715(4) 1 d P A 1
H3A H 0.6027 0.0883 0.6533 0.054 Uiso 0.715(4) 1 calc PR A 1
H3B H 0.5953 0.0023 0.5534 0.054 Uiso 0.715(4) 1 calc PR A 1
C4 C 0.64634(17) 0.0038(3) 0.7383(10) 0.0374(10) Uani 0.715(4) 1 d P A 1
H4A H 0.6319 -0.0011 0.8658 0.045 Uiso 0.715(4) 1 calc PR A 1
H4B H 0.6542 -0.0509 0.694 0.045 Uiso 0.715(4) 1 calc PR A 1
C5 C 0.70998(15) 0.0289(2) 0.9349(5) 0.0331(8) Uani 0.715(4) 1 d P A 1
H5A H 0.6952 0.0456 1.0555 0.04 Uiso 0.715(4) 1 calc PR A 1
H5B H 0.7132 -0.0303 0.9383 0.04 Uiso 0.715(4) 1 calc PR A 1
C6 C 0.75222(9) 0.06680(18) 0.9301(5) 0.0416(8) Uani 0.715(4) 1 d P A 1
H6A H 0.7704 0.0384 0.835 0.05 Uiso 0.715(4) 1 calc PR A 1
H6B H 0.7656 0.0629 1.0603 0.05 Uiso 0.715(4) 1 calc PR A 1
C7 C 0.74774(10) 0.1535(2) 0.8728(5) 0.0347(7) Uani 0.715(4) 1 d P A 1
H7A H 0.7301 0.1819 0.9699 0.042 Uiso 0.715(4) 1 calc PR A 1
H7B H 0.7758 0.1794 0.871 0.042 Uiso 0.715(4) 1 calc PR A 1
N2A N 0.6683(3) 0.1355(5) 0.4958(14) 0.028(2) Uiso 0.285(4) 1 d P A 2
C2A C 0.6277(3) 0.1015(5) 0.4536(15) 0.046(2) Uiso 0.285(4) 1 d P A 2
H2A1 H 0.6197 0.113 0.3168 0.055 Uiso 0.285(4) 1 calc PR A 2
H2A2 H 0.6061 0.1254 0.5403 0.055 Uiso 0.285(4) 1 calc PR A 2
C3A C 0.6303(2) 0.0117(4) 0.4863(12) 0.0342(16) Uiso 0.285(4) 1 d P A 2
H3A1 H 0.6028 -0.0143 0.4623 0.041 Uiso 0.285(4) 1 calc PR A 2
H3A2 H 0.6517 -0.013 0.3999 0.041 Uiso 0.285(4) 1 calc PR A 2
C4A C 0.6424(5) 0.0043(10) 0.689(2) 0.034(3) Uiso 0.285(4) 1 d P A 2
H4A1 H 0.6469 -0.0535 0.717 0.041 Uiso 0.285(4) 1 calc PR A 2
H4A2 H 0.6184 0.0224 0.7698 0.041 Uiso 0.285(4) 1 calc PR A 2
C5A C 0.6974(3) 0.0367(7) 0.929(2) 0.035(3) Uiso 0.285(4) 1 d P A 2
H5A1 H 0.7115 -0.0164 0.9284 0.042 Uiso 0.285(4) 1 calc PR A 2
H5A2 H 0.6735 0.034 1.0222 0.042 Uiso 0.285(4) 1 calc PR A 2
C6A C 0.7285(2) 0.1010(4) 0.9965(12) 0.0409(18) Uiso 0.285(4) 1 d P A 2
H6A1 H 0.7464 0.0793 1.1022 0.049 Uiso 0.285(4) 1 calc PR A 2
H6A2 H 0.713 0.1482 1.048 0.049 Uiso 0.285(4) 1 calc PR A 2
C7A C 0.7559(2) 0.1266(5) 0.8245(13) 0.0294(18) Uiso 0.285(4) 1 d P A 2
H7A1 H 0.7767 0.1675 0.8667 0.035 Uiso 0.285(4) 1 calc PR A 2
H7A2 H 0.7713 0.0797 0.7716 0.035 Uiso 0.285(4) 1 calc PR A 2

loop_
_atom_site_aniso_label
_atom_site_aniso_U_11
_atom_site_aniso_U_22
_atom_site_aniso_U_33
_atom_site_aniso_U_23
_atom_site_aniso_U_13
_atom_site_aniso_U_12
Fe 0.02147(14) 0.02362(14) 0.02272(16) 0 0 -0.00389(12)
Cl 0.0296(2) 0.0369(2) 0.0329(2) 0.00969(18) -0.00233(17) 0.00263(16)
N1 0.0267(7) 0.0325(7) 0.0272(8) 0.0095(6) -0.0055(6) -0.0066(6)
C1 0.0241(7) 0.0261(8) 0.0289(9) 0.0046(7) 0.0016(7) -0.0011(6)
N3 0.0343(7) 0.0275(7) 0.0339(9) 0.0076(7) 0.0045(7) -0.0039(5)
N2 0.0267(14) 0.0337(16) 0.0327(17) 0.0044(13) -0.0054(12) -0.0114(13)
C2 0.0356(15) 0.061(2) 0.0423(18) -0.0085(15) -0.0035(13) -0.0261(16)
C3 0.0270(13) 0.0485(17) 0.060(2) 0.0094(15) -0.0023(14) -0.0158(12)
C4 0.0311(17) 0.0321(16) 0.049(3) 0.010(2) 0.007(3) -0.0098(12)
C5 0.046(2) 0.0297(16) 0.0239(15) 0.0103(10) -0.0011(16) 0.0043(16)
C6 0.0508(17) 0.0417(16) 0.0321(15) 0.0047(12) -0.0158(13) 0.0031(12)
C7 0.0395(15) 0.0386(17) 0.0259(15) 0.0060(13) -0.0101(12) -0.0029(14)

loop_
_atom_type_symbol
_atom_type_description
_atom_type_scat_dispersion_real
_atom_type_scat_dispersion_imag
_atom_type_scat_source
C C 0.0033 0.0016 'International Tables Vol C Tables 4.2.6.8 and 6.1.1.4'
H H 0 0 'International Tables Vol C Tables 4.2.6.8 and 6.1.1.4'
Cl Cl 0.1484 0.1585 'International Tables Vol C Tables 4.2.6.8 and 6.1.1.4'
Fe Fe 0.3463 0.8444 'International Tables Vol C Tables 4.2.6.8 and 6.1.1.4'
N N 0.0061 0.0033 'International Tables Vol C Tables 4.2.6.8 and 6.1.1.4'

loop_
_geom_angle_atom_site_label_1
_geom_angle_atom_site_label_2
_geom_angle_atom_site_label_3
_geom_angle
_geom_angle_site_symmetry_1
_geom_angle_site_symmetry_3
_geom_angle_publ_flag
N1 Fe N1 107.52(9) . 14_655 ?
N1 Fe Cl 110.87(4) . . ?
N1 Fe Cl 107.94(5) 14_655 . ?
N1 Fe Cl 107.94(5) . 14_655 ?
N1 Fe Cl 110.87(4) 14_655 14_655 ?
Cl Fe Cl 111.63(3) . 14_655 ?
C1 N1 C7A 111.7(3) . . ?
C1 N1 C7 116.83(16) . . ?
C1 N1 Fe 126.44(12) . . ?
C7A N1 Fe 119.0(3) . . ?
C7 N1 Fe 116.48(13) . . ?
N1 C1 N3 123.79(16) . . ?
N1 C1 N2 118.23(18) . . ?
N3 C1 N2 117.71(18) . . ?
N1 C1 N2A 117.3(4) . . ?
N3 C1 N2A 117.2(4) . . ?
C5A N3 C1 127.2(6) . . ?
C5A N3 C4 105.3(6) . . ?
C1 N3 C4 126.4(3) . . ?
C1 N3 C5 120.45(19) . . ?
C4 N3 C5 113.1(3) . . ?
C5A N3 C4A 117.3(8) . . ?
C1 N3 C4A 114.9(6) . . ?
C4 N3 C4A 12.1(7) . . ?
C5 N3 C4A 124.4(6) . . ?
C1 N2 C2 122.4(3) . . ?
N2 C2 C3 111.1(3) . . ?
C4 C3 C2 112.0(3) . . ?
N3 C4 C3 109.7(3) . . ?
C6 C5 N3 112.2(3) . . ?
C5 C6 C7 109.1(3) . . ?
N1 C7 C6 110.5(3) . . ?
C1 N2A C2A 127.3(8) . . ?
N2A C2A C3A 107.9(7) . . ?
C4A C3A C2A 104.0(9) . . ?
C3A C4A N3 117.6(11) . . ?
N3 C5A C6A 111.1(9) . . ?
C5A C6A C7A 109.3(8) . . ?
N1 C7A C6A 107.5(5) . . ?

loop_
_geom_bond_atom_site_label_1
_geom_bond_atom_site_label_2
_geom_bond_distance
_geom_bond_site_symmetry_2
_geom_bond_publ_flag
Fe N1 2.0395(14) . ?
Fe N1 2.0395(14) 14_655 ?
Fe Cl 2.3190(4) . ?
Fe Cl 2.3190(4) 14_655 ?
N1 C1 1.322(2) . ?
N1 C7A 1.462(8) . ?
N1 C7 1.493(3) . ?
C1 N3 1.352(2) . ?
C1 N2 1.354(3) . ?
C1 N2A 1.370(10) . ?
N3 C5A 1.275(13) . ?
N3 C4 1.432(5) . ?
N3 C5 1.522(4) . ?
N3 C4A 1.599(16) . ?
N2 C2 1.447(4) . ?
C2 C3 1.512(5) . ?
C3 C4 1.507(7) . ?
C5 C6 1.482(5) . ?
C6 C7 1.500(4) . ?
N2A C2A 1.438(12) . ?
C2A C3A 1.511(11) . ?
C3A C4A 1.446(16) . ?
C5A C6A 1.527(13) . ?
C6A C7A 1.526(11) . ?
